data_4034532
loop_
_publ_author_name
'Sato, Ryo'
'Tosaka, Takuya'
'Masu, Hyuma'
'Arai, Takayoshi'

_publ_section_title
;
 Catalytic Asymmetric Synthesis of Chiral Bis(indolyl)methanes Using a
 Ts-PyBidine-Nickel Complex.
;
_journal_issue 21
_journal_name_full 'The Journal of organic chemistry'
_journal_page_first 14248
_journal_page_last 14257
_journal_paper_doi 10.1021/acs.joc.9b02006
_journal_volume 84
_journal_year 2019
_chemical_formula_sum 'C24 H24 N2 O5'
_chemical_formula_weight 420.45
_chemical_name_common tosaka20161121
_space_group_crystal_system triclinic
_space_group_IT_number 2
_space_group_name_Hall '-P 1'
_space_group_name_H-M_alt 'P -1'
_atom_sites_solution_hydrogens geom
_cell_angle_alpha 82.581(4)
_cell_angle_beta 78.044(4)
_cell_angle_gamma 79.541(3)
_cell_formula_units_Z 2
_cell_length_a 9.413(3)
_cell_length_b 10.263(3)
_cell_length_c 11.789(3)
_cell_measurement_reflns_used 1594
_cell_measurement_temperature 293
_cell_measurement_theta_max 24.1032
_cell_measurement_theta_min 2.2403
_cell_volume 1090.7(5)
_computing_cell_refinement 'SAINT V8.34A (Bruker AXS Inc., 2013)'
_computing_data_collection 'APEX2 (Bruker AXS, 2006)'
_computing_data_reduction 'SAINT V8.34A (Bruker AXS Inc., 2013)'
_computing_molecular_graphics 'XSHEL (Bruker AXS,2002)'
_computing_publication_material 'XCIF (Bruker AXS, 2001)'
_computing_structure_refinement 'SHELXL-2013 (Sheldrick, 2013)'
_computing_structure_solution 'SHELXS-97 (Sheldrick, 1997)'
_diffrn_ambient_temperature 293
_diffrn_detector_area_resol_mean 8.3333
_diffrn_measured_fraction_theta_full 0.978
_diffrn_measured_fraction_theta_max 0.954
_diffrn_measurement_device_type 'Bruker APEXII CCD area detector'
_diffrn_measurement_method 'Phi and Omega scans'
_diffrn_radiation_monochromator graphite
_diffrn_radiation_type MoK\a
_diffrn_radiation_wavelength 0.71073
_diffrn_reflns_av_R_equivalents 0.0149
_diffrn_reflns_av_unetI/netI 0.0443
_diffrn_reflns_limit_h_max 12
_diffrn_reflns_limit_h_min -12
_diffrn_reflns_limit_k_max 13
_diffrn_reflns_limit_k_min -10
_diffrn_reflns_limit_l_max 12
_diffrn_reflns_limit_l_min -15
_diffrn_reflns_number 6098
_diffrn_reflns_theta_full 25.242
_diffrn_reflns_theta_max 27.323
_diffrn_reflns_theta_min 2.240
_diffrn_source 'fine-focus sealed tube'
_exptl_absorpt_coefficient_mu 0.090
_exptl_absorpt_correction_T_max 1.00
_exptl_absorpt_correction_T_min 0.92
_exptl_absorpt_correction_type empirical
_exptl_absorpt_process_details 'SADABS (Sheldrick 1996)'
_exptl_crystal_colour colourless
_exptl_crystal_density_diffrn 1.280
_exptl_crystal_density_method 'not measured'
_exptl_crystal_description plate
_exptl_crystal_F_000 444
_exptl_crystal_size_max 0.200
_exptl_crystal_size_mid 0.200
_exptl_crystal_size_min 0.050
_refine_diff_density_max 0.375
_refine_diff_density_min -0.242
_refine_ls_extinction_method none
_refine_ls_goodness_of_fit_ref 1.157
_refine_ls_hydrogen_treatment constr
_refine_ls_matrix_type full
_refine_ls_number_parameters 340
_refine_ls_number_reflns 4709
_refine_ls_number_restraints 26
_refine_ls_restrained_S_all 1.164
_refine_ls_R_factor_all 0.1304
_refine_ls_R_factor_gt 0.0931
_refine_ls_shift/su_max 0.003
_refine_ls_shift/su_mean 0.000
_refine_ls_structure_factor_coef Fsqd
_refine_ls_weighting_details 'w=1/[\s^2^(Fo^2^)+(0.0193P)^2^+2.0623P] where P=(Fo^2^+2Fc^2^)/3'
_refine_ls_weighting_scheme calc
_refine_ls_wR_factor_gt 0.1760
_refine_ls_wR_factor_ref 0.1914
_reflns_number_gt 3160
_reflns_number_total 4709
_reflns_threshold_expression 'I > 2\s(I)'
_cod_data_source_file jo9b02006_si_002.cif
_cod_data_source_block arai20161121tosaka_a
_cod_database_code 4034532

loop_
_space_group_symop_operation_xyz
'x, y, z'
'-x, -y, -z'

loop_
_atom_site_type_symbol
_atom_site_label
_atom_site_fract_x
_atom_site_fract_y
_atom_site_fract_z
_atom_site_U_iso_or_equiv
_atom_site_adp_type
_atom_site_calc_flag
_atom_site_refinement_flags_adp
_atom_site_refinement_flags_occupancy
_atom_site_refinement_flags_posn
_atom_site_occupancy
_atom_site_disorder_assembly
_atom_site_disorder_group
C C9A 0.5634(7) 0.3584(6) 0.6367(6) 0.0311(13) Uani d . P . 0.746(11) A 1
H H9A 0.5673 0.4213 0.5666 0.037 Uiso calc U P R 0.746(11) A 1
C C10A 0.4480(13) 0.4213(9) 0.7340(12) 0.040(2) Uani d . P D 0.746(11) A 1
O O3A 0.4153(7) 0.5453(6) 0.7167(8) 0.090(2) Uani d . P D 0.746(11) A 1
C C11A 0.3109(16) 0.6006(14) 0.8256(13) 0.165(8) Uani d . P D 0.746(11) A 1
H H11A 0.2852 0.5279 0.8815 0.247 Uiso calc U P R 0.746(11) A 1
H H11B 0.2233 0.6519 0.8034 0.247 Uiso calc U P R 0.746(11) A 1
H H11C 0.3594 0.6561 0.8595 0.247 Uiso calc U P R 0.746(11) A 1
C C13A 0.5133(5) 0.2308(5) 0.6107(5) 0.0317(14) Uani d . P . 0.746(11) A 1
H H13A 0.4925 0.1702 0.6813 0.038 Uiso calc U P R 0.746(11) A 1
O O4A 0.3940(9) 0.3550(8) 0.8248(5) 0.067(2) Uani d . P . 0.746(11) A 1
C C9B 0.563(3) 0.291(3) 0.667(2) 0.064(7) Uani d . P . 0.254(11) A 2
H H9B 0.5365 0.2121 0.718 0.077 Uiso calc U P R 0.254(11) A 2
C C10B 0.479(4) 0.435(3) 0.708(4) 0.043(6) Uani d U P D 0.254(11) A 2
O O3B 0.451(2) 0.5503(18) 0.6569(14) 0.076(5) Uani d U P D 0.254(11) A 2
C C11B 0.305(3) 0.606(2) 0.760(3) 0.104(12) Uani d U P D 0.254(11) A 2
H H11D 0.2316 0.5497 0.7696 0.156 Uiso calc U P R 0.254(11) A 2
H H11E 0.2641 0.6955 0.7351 0.156 Uiso calc U P R 0.254(11) A 2
H H11F 0.3366 0.605 0.8322 0.156 Uiso calc U P R 0.254(11) A 2
C C13B 0.5475(15) 0.2972(17) 0.5432(14) 0.041(5) Uani d . P . 0.254(11) A 2
H H13B 0.5818 0.3717 0.4903 0.049 Uiso calc U P R 0.254(11) A 2
O O4B 0.412(3) 0.402(3) 0.801(2) 0.112(12) Uani d U P . 0.254(11) A 2
C C1 0.9382(6) 0.1726(5) 0.9399(4) 0.0707(15) Uani d . . . 1.0 . .
H H1 0.9932 0.1404 0.9976 0.085 Uiso calc U . R 1.0 . .
C C2 1.0038(5) 0.2344(4) 0.8375(4) 0.0560(12) Uani d . . . 1.0 . .
H H2 1.1015 0.2467 0.8251 0.067 Uiso calc U . R 1.0 . .
C C3 0.9180(4) 0.2779(4) 0.7529(3) 0.0411(9) Uani d . . . 1.0 . .
C C4 0.8322(4) 0.3692(4) 0.5945(3) 0.0456(9) Uani d . . . 1.0 . .
H H4 0.8297 0.4117 0.5202 0.055 Uiso calc U . R 1.0 . .
C C5 0.7153(4) 0.3279(4) 0.6686(3) 0.0453(10) Uani d . . . 1.0 . .
C C6 0.7677(4) 0.2657(4) 0.7721(3) 0.0406(9) Uani d . . . 1.0 . .
C C7 0.7042(5) 0.2030(4) 0.8770(4) 0.0552(11) Uani d . . . 1.0 . .
H H7 0.6058 0.1925 0.8912 0.066 Uiso calc U . R 1.0 . .
C C8 0.7901(6) 0.1568(5) 0.9597(4) 0.0692(14) Uani d . . . 1.0 . .
H H8 0.7489 0.1141 1.0301 0.083 Uiso calc U . R 1.0 . .
C C12 0.3748(4) 0.2811(5) 0.5563(4) 0.0575(12) Uani d . . . 1.0 . .
C C14 0.6132(4) 0.1580(4) 0.5104(4) 0.0568(12) Uani d . . . 1.0 . .
C C15 0.7543(4) 0.0877(4) 0.5054(5) 0.0679(14) Uani d . . . 1.0 . .
H H15 0.806 0.0904 0.564 0.081 Uiso calc U . R 1.0 . .
C C16 0.8174(5) 0.0139(4) 0.4131(5) 0.0664(14) Uani d . . . 1.0 . .
H H16 0.9117 -0.0343 0.4095 0.08 Uiso calc U . R 1.0 . .
C C17 0.7402(5) 0.0116(4) 0.3254(5) 0.0679(14) Uani d . . . 1.0 . .
H H17 0.7848 -0.0369 0.2625 0.082 Uiso calc U . R 1.0 . .
C C18 0.5973(5) 0.0801(4) 0.3292(4) 0.0560(11) Uani d . . . 1.0 . .
H H18 0.5453 0.0762 0.271 0.067 Uiso calc U . R 1.0 . .
C C19 0.5363(4) 0.1533(4) 0.4215(4) 0.0443(9) Uani d . . . 1.0 . .
C C20 0.2794(4) 0.2588(4) 0.3835(3) 0.0434(9) Uani d . . . 1.0 . .
C C21 0.2329(5) 0.2452(5) 0.1895(4) 0.0564(11) Uani d . . . 1.0 . .
C C22 0.3352(6) 0.1878(6) 0.0862(4) 0.0806(16) Uani d . . . 1.0 . .
H H22A 0.4205 0.231 0.0669 0.121 Uiso calc U . R 1.0 . .
H H22B 0.2859 0.2015 0.021 0.121 Uiso calc U . R 1.0 . .
H H22C 0.3646 0.0941 0.1045 0.121 Uiso calc U . R 1.0 . .
C C23 0.1840(8) 0.3916(5) 0.1659(5) 0.099(2) Uani d . . . 1.0 . .
H H23A 0.2679 0.4366 0.1504 0.148 Uiso calc U . R 1.0 . .
H H23B 0.1161 0.4242 0.2327 0.148 Uiso calc U . R 1.0 . .
H H23C 0.1366 0.4078 0.0996 0.148 Uiso calc U . R 1.0 . .
C C24 0.1072(6) 0.1669(6) 0.2328(4) 0.0742(15) Uani d . . . 1.0 . .
H H24A 0.0478 0.176 0.1743 0.111 Uiso calc U . R 1.0 . .
H H24B 0.0482 0.2005 0.3027 0.111 Uiso calc U . R 1.0 . .
H H24C 0.146 0.0747 0.2487 0.111 Uiso calc U . R 1.0 . .
N N1 0.3916(3) 0.2290(3) 0.4496(3) 0.0411(7) Uani d . . . 1.0 . .
N N2 0.9540(3) 0.3398(3) 0.6440(3) 0.0430(8) Uani d . . . 1.0 . .
H H2A 1.0399 0.3575 0.6117 0.052 Uiso calc U . R 1.0 . .
O O1 0.3309(3) 0.2211(3) 0.2776(2) 0.0509(7) Uani d . . . 1.0 . .
O O2 0.1570(3) 0.3109(3) 0.4211(2) 0.0531(7) Uani d . . . 1.0 . .
O O5 0.2679(3) 0.3506(3) 0.6038(3) 0.0585(9) Uani d . . . 1.0 . .

loop_
_atom_site_aniso_label
_atom_site_aniso_U_11
_atom_site_aniso_U_22
_atom_site_aniso_U_33
_atom_site_aniso_U_12
_atom_site_aniso_U_13
_atom_site_aniso_U_23
C9A 0.025(2) 0.032(3) 0.037(3) -0.002(3) -0.009(2) -0.003(2)
C10A 0.017(5) 0.053(4) 0.046(7) -0.007(3) 0.005(4) -0.010(4)
O3A 0.076(4) 0.049(3) 0.116(6) -0.016(3) 0.055(4) -0.012(4)
C11A 0.160(11) 0.118(9) 0.166(14) -0.015(8) 0.119(11) -0.080(10)
C13A 0.020(2) 0.035(3) 0.041(3) -0.0070(19) -0.005(2) -0.003(2)
O4A 0.052(4) 0.102(5) 0.028(3) 0.013(4) 0.006(2) 0.009(3)
C9B 0.042(11) 0.077(18) 0.076(17) 0.000(13) -0.017(11) -0.019(14)
C10B 0.012(13) 0.076(11) 0.040(14) -0.012(9) -0.001(9) -0.006(8)
O3B 0.105(13) 0.067(8) 0.047(9) -0.029(9) 0.015(8) 0.003(7)
C11B 0.114(18) 0.050(11) 0.12(2) -0.042(10) 0.093(18) -0.032(14)
C13B 0.030(7) 0.055(10) 0.039(9) -0.011(7) -0.003(6) -0.007(8)
O4B 0.055(12) 0.19(3) 0.069(14) -0.040(14) -0.013(10) 0.086(15)
C1 0.081(4) 0.069(3) 0.063(3) 0.023(3) -0.038(3) -0.022(3)
C2 0.046(2) 0.064(3) 0.062(3) 0.016(2) -0.026(2) -0.027(2)
C3 0.0326(18) 0.041(2) 0.052(2) 0.0095(15) -0.0143(16) -0.0222(18)
C4 0.0293(18) 0.059(3) 0.048(2) 0.0000(17) -0.0086(16) -0.0120(19)
C5 0.0255(18) 0.064(3) 0.049(2) -0.0030(17) -0.0075(16) -0.020(2)
C6 0.0319(18) 0.049(2) 0.041(2) -0.0012(16) -0.0027(15) -0.0174(17)
C7 0.056(3) 0.062(3) 0.045(2) -0.003(2) -0.004(2) -0.015(2)
C8 0.088(4) 0.060(3) 0.050(3) 0.008(3) -0.010(3) -0.006(2)
C12 0.0294(19) 0.071(3) 0.080(3) 0.0018(19) -0.018(2) -0.037(3)
C14 0.0291(19) 0.044(2) 0.102(4) 0.0005(17) -0.017(2) -0.029(2)
C15 0.033(2) 0.043(2) 0.131(5) 0.0022(18) -0.018(2) -0.027(3)
C16 0.036(2) 0.035(2) 0.115(4) 0.0056(18) 0.005(3) -0.010(2)
C17 0.061(3) 0.047(3) 0.078(3) 0.009(2) 0.017(3) -0.015(2)
C18 0.057(3) 0.040(2) 0.063(3) -0.0011(19) 0.005(2) -0.007(2)
C19 0.0271(17) 0.0341(19) 0.069(3) -0.0081(15) 0.0052(17) -0.0133(18)
C20 0.034(2) 0.050(2) 0.046(2) -0.0126(17) 0.0037(16) -0.0143(18)
C21 0.066(3) 0.064(3) 0.040(2) -0.012(2) -0.007(2) -0.010(2)
C22 0.095(4) 0.101(4) 0.042(3) -0.026(3) 0.005(3) -0.012(3)
C23 0.170(7) 0.061(3) 0.064(3) 0.001(4) -0.037(4) 0.000(3)
C24 0.074(3) 0.105(4) 0.056(3) -0.035(3) -0.014(2) -0.020(3)
N1 0.0246(14) 0.0447(18) 0.057(2) -0.0057(13) -0.0037(13) -0.0201(15)
N2 0.0232(14) 0.0519(19) 0.056(2) -0.0046(13) -0.0092(14) -0.0117(16)
O1 0.0462(16) 0.0625(18) 0.0421(15) -0.0111(14) 0.0037(12) -0.0143(13)
O2 0.0337(14) 0.077(2) 0.0488(16) 0.0002(14) -0.0066(12) -0.0194(15)
O5 0.0276(13) 0.082(2) 0.071(2) 0.0094(14) -0.0167(13) -0.0413(17)

loop_
_atom_type_symbol
_atom_type_description
_atom_type_scat_dispersion_real
_atom_type_scat_dispersion_imag
_atom_type_scat_source
C C 0.0033 0.0016 'International Tables Vol C Tables 4.2.6.8 and 6.1.1.4'
H H 0.0000 0.0000 'International Tables Vol C Tables 4.2.6.8 and 6.1.1.4'
N N 0.0061 0.0033 'International Tables Vol C Tables 4.2.6.8 and 6.1.1.4'
O O 0.0106 0.0060 'International Tables Vol C Tables 4.2.6.8 and 6.1.1.4'

loop_
_geom_angle_atom_site_label_1
_geom_angle_atom_site_label_2
_geom_angle_atom_site_label_3
_geom_angle
C5 C9A C10A 111.5(8)
C5 C9A C13A 111.7(5)
C10A C9A C13A 108.3(7)
C5 C9A H9A 108.4
C10A C9A H9A 108.4
C13A C9A H9A 108.4
O3A C10A O4A 123.2(8)
O3A C10A C9A 114.0(8)
O4A C10A C9A 122.8(7)
C10A O3A C11A 109.8(8)
O3A C11A H11A 109.5
O3A C11A H11B 109.5
H11A C11A H11B 109.5
O3A C11A H11C 109.5
H11A C11A H11C 109.5
H11B C11A H11C 109.5
C14 C13A C12 100.0(4)
C14 C13A C9A 115.4(4)
C12 C13A C9A 105.3(4)
C14 C13A H13A 111.8
C12 C13A H13A 111.8
C9A C13A H13A 111.8
C13B C9B C5 108.(2)
C13B C9B C10B 104.(3)
C5 C9B C10B 92.(2)
C13B C9B H9B 116.7
C5 C9B H9B 116.7
C10B C9B H9B 116.7
O4B C10B O3B 122.(3)
O4B C10B C9B 100.(3)
O3B C10B C9B 135.(3)
C10B O3B C11B 96.3(16)
O3B C11B H11D 109.5
O3B C11B H11E 109.5
H11D C11B H11E 109.5
O3B C11B H11F 109.5
H11D C11B H11F 109.5
H11E C11B H11F 109.5
C9B C13B C14 103.1(17)
C9B C13B C12 102.1(14)
C14 C13B C12 96.9(9)
C9B C13B H13B 117.2
C14 C13B H13B 117.2
C12 C13B H13B 117.2
C2 C1 C8 121.4(4)
C2 C1 H1 119.3
C8 C1 H1 119.3
C1 C2 C3 117.1(4)
C1 C2 H2 121.5
C3 C2 H2 121.5
N2 C3 C2 129.8(4)
N2 C3 C6 107.9(3)
C2 C3 C6 122.3(4)
C5 C4 N2 110.4(4)
C5 C4 H4 124.8
N2 C4 H4 124.8
C4 C5 C6 106.6(3)
C4 C5 C9A 120.4(4)
C6 C5 C9A 132.8(4)
C4 C5 C9B 140.1(11)
C6 C5 C9B 110.2(12)
C7 C6 C3 119.2(4)
C7 C6 C5 134.8(4)
C3 C6 C5 106.0(3)
C8 C7 C6 118.5(4)
C8 C7 H7 120.7
C6 C7 H7 120.7
C7 C8 C1 121.4(5)
C7 C8 H8 119.3
C1 C8 H8 119.3
O5 C12 N1 126.5(4)
O5 C12 C13A 123.3(4)
N1 C12 C13A 110.1(3)
O5 C12 C13B 127.9(6)
N1 C12 C13B 95.9(6)
C15 C14 C19 119.7(4)
C15 C14 C13B 131.2(6)
C19 C14 C13B 98.9(6)
C15 C14 C13A 128.9(4)
C19 C14 C13A 110.9(3)
C16 C15 C14 119.6(5)
C16 C15 H15 120.2
C14 C15 H15 120.2
C15 C16 C17 119.8(4)
C15 C16 H16 120.1
C17 C16 H16 120.1
C16 C17 C18 121.7(4)
C16 C17 H17 119.1
C18 C17 H17 119.1
C19 C18 C17 117.6(5)
C19 C18 H18 121.2
C17 C18 H18 121.2
C18 C19 C14 121.5(4)
C18 C19 N1 129.6(4)
C14 C19 N1 108.8(3)
O2 C20 O1 127.1(4)
O2 C20 N1 123.1(3)
O1 C20 N1 109.8(3)
C23 C21 O1 109.7(4)
C23 C21 C22 111.8(4)
O1 C21 C22 101.3(4)
C23 C21 C24 113.7(5)
O1 C21 C24 108.7(4)
C22 C21 C24 111.0(4)
C21 C22 H22A 109.5
C21 C22 H22B 109.5
H22A C22 H22B 109.5
C21 C22 H22C 109.5
H22A C22 H22C 109.5
H22B C22 H22C 109.5
C21 C23 H23A 109.5
C21 C23 H23B 109.5
H23A C23 H23B 109.5
C21 C23 H23C 109.5
H23A C23 H23C 109.5
H23B C23 H23C 109.5
C21 C24 H24A 109.5
C21 C24 H24B 109.5
H24A C24 H24B 109.5
C21 C24 H24C 109.5
H24A C24 H24C 109.5
H24B C24 H24C 109.5
C12 N1 C20 121.1(3)
C12 N1 C19 109.7(3)
C20 N1 C19 129.1(3)
C4 N2 C3 109.0(3)
C4 N2 H2A 125.5
C3 N2 H2A 125.5
C20 O1 C21 119.9(3)

loop_
_geom_bond_atom_site_label_1
_geom_bond_atom_site_label_2
_geom_bond_distance
C9A C5 1.522(7)
C9A C10A 1.528(11)
C9A C13A 1.555(8)
C9A H9A 0.98
C10A O3A 1.254(8)
C10A O4A 1.256(10)
O3A C11A 1.549(8)
C11A H11A 0.96
C11A H11B 0.96
C11A H11C 0.96
C13A C14 1.534(6)
C13A C12 1.547(6)
C13A H13A 0.98
C9B C13B 1.49(3)
C9B C5 1.55(2)
C9B C10B 1.63(4)
C9B H9B 0.98
C10B O4B 1.19(3)
C10B O3B 1.262(18)
O3B C11B 1.701(17)
C11B H11D 0.96
C11B H11E 0.96
C11B H11F 0.96
C13B C14 1.515(16)
C13B C12 1.637(15)
C13B H13B 0.98
C1 C2 1.370(7)
C1 C8 1.401(7)
C1 H1 0.93
C2 C3 1.391(5)
C2 H2 0.93
C3 N2 1.362(5)
C3 C6 1.411(5)
C4 C5 1.352(5)
C4 N2 1.361(4)
C4 H4 0.93
C5 C6 1.440(5)
C6 C7 1.389(6)
C7 C8 1.377(6)
C7 H7 0.93
C8 H8 0.93
C12 O5 1.202(4)
C12 N1 1.398(5)
C14 C15 1.385(5)
C14 C19 1.402(6)
C15 C16 1.376(6)
C15 H15 0.93
C16 C17 1.386(7)
C16 H16 0.93
C17 C18 1.395(6)
C17 H17 0.93
C18 C19 1.369(5)
C18 H18 0.93
C19 N1 1.437(4)
C20 O2 1.199(4)
C20 O1 1.322(4)
C20 N1 1.406(5)
C21 C23 1.497(7)
C21 O1 1.497(5)
C21 C22 1.500(6)
C21 C24 1.514(6)
C22 H22A 0.96
C22 H22B 0.96
C22 H22C 0.96
C23 H23A 0.96
C23 H23B 0.96
C23 H23C 0.96
C24 H24A 0.96
C24 H24B 0.96
C24 H24C 0.96
N2 H2A 0.86
